data_4304161
loop_
_publ_author_name
'Mai Kotera'
'Yusuke Sekioka'
'Takayoshi Suzuki'

_publ_section_title
;
Structural Versatility of 5-Methyltetrazolato Complexes of
(\h5-Pentamethylcyclopentadienyl)iridium(III) Incorporating
2,2'-Bipyridine, N,N-Dimethyldithiocarbamate, or 2-Pyridinethiolate Ligands
;
_journal_name_full 'Inorganic Chemistry'
_journal_page_first 3498
_journal_page_last 3508
_journal_paper_doi 10.1021/ic701631k
_journal_volume 47
_journal_year 2008
_chemical_formula_moiety 'C38 H42 Ir2 N2 S2 2+, 2(F6 P 1-), 0.5(C2 H3 N)'
_chemical_formula_sum 'C39 H43.5 F12 Ir2 N2.5 P2 S2'
_chemical_formula_weight 1285.72
_chemical_name_systematic
; 
Bis[\m-8-quinolinethiolato-\k^2^S,N:\kS]bis[(\h^5^-pentamethylcyclopentadienyl) 
iridium(III)] Bis(hexafluorophosphate) Hemi(acetonitrile) Solvate
;
_space_group_IT_number 14
_symmetry_cell_setting monoclinic
_symmetry_Int_Tables_number 14
_symmetry_space_group_name_Hall '-P 2yab'
_symmetry_space_group_name_H-M 'P 1 21/a 1'
_atom_sites_solution_hydrogens geom
_atom_sites_solution_primary direct
_atom_sites_solution_secondary difmap
_audit_creation_method SHELXL-97
_cell_angle_alpha 90.00
_cell_angle_beta 100.9890(10)
_cell_angle_gamma 90.00
_cell_formula_units_Z 4
_cell_length_a 14.2968(4)
_cell_length_b 12.9142(4)
_cell_length_c 23.2092(7)
_cell_measurement_reflns_used 23813
_cell_measurement_temperature 200(2)
_cell_measurement_theta_max 27.4
_cell_measurement_theta_min 3.1
_cell_volume 4206.6(2)
_computing_cell_refinement PROCESS-AUTO
_computing_data_collection PROCESS-AUTO
_computing_data_reduction 'CrystalStructure 3.8'
_computing_molecular_graphics 'ORTEP-3 for win'
_computing_publication_material SHELXL-97
_computing_structure_refinement SHELXL-97
_computing_structure_solution 'DIRDIF99 (PATTY)'
_diffrn_ambient_temperature 200(2)
_diffrn_detector_area_resol_mean 10.00
_diffrn_measured_fraction_theta_full 0.998
_diffrn_measured_fraction_theta_max 0.998
_diffrn_measurement_device_type 'Rigaku RAXIS-RAPID'
_diffrn_measurement_method \w
_diffrn_radiation_monochromator graphite
_diffrn_radiation_source 'fine-focus sealed tube'
_diffrn_radiation_type 'Mo K\a'
_diffrn_radiation_wavelength 0.71075
_diffrn_reflns_av_R_equivalents 0.0347
_diffrn_reflns_av_sigmaI/netI 0.0278
_diffrn_reflns_limit_h_max 18
_diffrn_reflns_limit_h_min -18
_diffrn_reflns_limit_k_max 16
_diffrn_reflns_limit_k_min -16
_diffrn_reflns_limit_l_max 29
_diffrn_reflns_limit_l_min -30
_diffrn_reflns_number 40097
_diffrn_reflns_theta_full 27.43
_diffrn_reflns_theta_max 27.43
_diffrn_reflns_theta_min 3.11
_exptl_absorpt_coefficient_mu 6.583
_exptl_absorpt_correction_T_max 0.5055
_exptl_absorpt_correction_T_min 0.3527
_exptl_absorpt_correction_type multi-scan
_exptl_absorpt_process_details
;
    Higashi, T. (1995). Program for Absorption Correction.
    Rigaku Corporation, Tokyo, Japan.
;
_exptl_crystal_colour orange
_exptl_crystal_density_diffrn 2.030
_exptl_crystal_density_method 'not measured'
_exptl_crystal_description block
_exptl_crystal_F_000 2476
_exptl_crystal_size_max 0.20
_exptl_crystal_size_mid 0.15
_exptl_crystal_size_min 0.12
_refine_diff_density_max 0.800
_refine_diff_density_min -0.755
_refine_diff_density_rms 0.103
_refine_ls_extinction_method none
_refine_ls_goodness_of_fit_ref 1.018
_refine_ls_hydrogen_treatment
;
constr except for those of the solvated acetonitrile molecule
which were not included
;
_refine_ls_matrix_type full
_refine_ls_number_parameters 552
_refine_ls_number_reflns 9574
_refine_ls_number_restraints 0
_refine_ls_restrained_S_all 1.018
_refine_ls_R_factor_all 0.0288
_refine_ls_R_factor_gt 0.0236
_refine_ls_shift/su_max 0.002
_refine_ls_shift/su_mean 0.000
_refine_ls_structure_factor_coef Fsqd
_refine_ls_weighting_details 'calc w=1/[\s^2^(Fo^2^)+(0.0139P)^2^+8.7334P] where P=(Fo^2^+2Fc^2^)/3'
_refine_ls_weighting_scheme calc
_refine_ls_wR_factor_gt 0.0480
_refine_ls_wR_factor_ref 0.0497
_reflns_number_gt 8503
_reflns_number_total 9574
_reflns_threshold_expression 'I > 2\s(I)'
_cod_data_source_file ic701631k-file003_6.cif
_cod_data_source_block complex8
_cod_original_formula_sum 'C39 H43.50 F12 Ir2 N2.50 P2 S2'
_cod_database_code 4304161

loop_
_symmetry_equiv_pos_as_xyz
'x, y, z'
'-x+1/2, y+1/2, -z'
'-x, -y, -z'
'x-1/2, -y-1/2, z'

loop_
_atom_site_label
_atom_site_type_symbol
_atom_site_fract_x
_atom_site_fract_y
_atom_site_fract_z
_atom_site_U_iso_or_equiv
_atom_site_adp_type
_atom_site_occupancy
_atom_site_symmetry_multiplicity
_atom_site_calc_flag
_atom_site_refinement_flags
_atom_site_disorder_assembly
_atom_site_disorder_group
Ir1 Ir 0.692597(9) 0.503158(9) 0.343230(5) 0.02205(4) Uani 1 1 d . . .
Ir2 Ir 0.518478(9) 0.420781(10) 0.217862(5) 0.02175(4) Uani 1 1 d . . .
S1 S 0.67863(6) 0.37941(6) 0.26694(3) 0.02353(17) Uani 1 1 d . . .
S2 S 0.53488(6) 0.54894(6) 0.29192(3) 0.02466(17) Uani 1 1 d . . .
P1 P 0.80085(10) 0.47242(8) 0.60032(5) 0.0466(3) Uani 1 1 d . . .
P2 P 0.66388(8) 0.28990(9) -0.00988(5) 0.0422(3) Uani 1 1 d . . .
F1 F 0.8497(2) 0.5461(2) 0.56015(12) 0.0703(8) Uani 1 1 d . . .
F2 F 0.8978(3) 0.4087(3) 0.61797(14) 0.0919(11) Uani 1 1 d . . .
F3 F 0.7648(3) 0.3973(2) 0.54609(12) 0.1048(14) Uani 1 1 d . . .
F4 F 0.8331(2) 0.5461(2) 0.65456(11) 0.0626(7) Uani 1 1 d . . .
F5 F 0.7045(2) 0.5365(2) 0.58259(14) 0.0740(9) Uani 1 1 d . . .
F6 F 0.7524(3) 0.3977(2) 0.64082(13) 0.0850(11) Uani 1 1 d . . .
F7 F 0.7637(2) 0.3436(3) -0.00839(14) 0.0917(11) Uani 1 1 d . . .
F8 F 0.6926(2) 0.2676(3) 0.05898(11) 0.0714(8) Uani 1 1 d . . .
F9 F 0.7086(2) 0.1815(3) -0.02274(14) 0.0846(10) Uani 1 1 d . . .
F10 F 0.6183(3) 0.3966(2) 0.00369(14) 0.0791(9) Uani 1 1 d . . .
F11 F 0.6343(2) 0.3120(3) -0.07832(11) 0.0793(9) Uani 1 1 d . . .
F12 F 0.56468(19) 0.2341(2) -0.01087(13) 0.0677(8) Uani 1 1 d . . .
N1 N 0.5581(9) -0.0044(9) 0.0729(5) 0.093(4) Uani 0.50 1 d P . .
N31 N 0.75560(19) 0.5903(2) 0.28427(11) 0.0236(6) Uani 1 1 d . . .
N41 N 0.56548(19) 0.5427(2) 0.17010(11) 0.0235(6) Uani 1 1 d . . .
C1 C 0.5272(6) -0.0027(5) 0.0300(3) 0.087(2) Uani 1 1 d . . .
C11 C 0.6466(3) 0.4569(3) 0.42373(14) 0.0338(9) Uani 1 1 d . . .
C12 C 0.6792(3) 0.5638(3) 0.42999(13) 0.0296(8) Uani 1 1 d . . .
C13 C 0.7771(3) 0.5651(3) 0.42617(14) 0.0314(8) Uani 1 1 d . . .
C14 C 0.8065(3) 0.4610(3) 0.41693(14) 0.0342(8) Uani 1 1 d . . .
C15 C 0.7258(3) 0.3951(3) 0.41676(14) 0.0373(9) Uani 1 1 d . . .
C16 C 0.5507(4) 0.4200(4) 0.43190(19) 0.0580(13) Uani 1 1 d . . .
H16A H 0.5488 0.4182 0.4739 0.070 Uiso 1 1 calc R . .
H16B H 0.5391 0.3503 0.4154 0.070 Uiso 1 1 calc R . .
H16C H 0.5015 0.4673 0.4118 0.070 Uiso 1 1 calc R . .
C17 C 0.6192(3) 0.6531(3) 0.44285(17) 0.0467(10) Uani 1 1 d . . .
H17A H 0.6488 0.7182 0.4342 0.056 Uiso 1 1 calc R . .
H17B H 0.6142 0.6517 0.4844 0.056 Uiso 1 1 calc R . .
H17C H 0.5554 0.6476 0.4184 0.056 Uiso 1 1 calc R . .
C18 C 0.8423(3) 0.6567(3) 0.43519(17) 0.0472(11) Uani 1 1 d . . .
H18A H 0.8779 0.6570 0.4757 0.057 Uiso 1 1 calc R . .
H18B H 0.8048 0.7204 0.4277 0.057 Uiso 1 1 calc R . .
H18C H 0.8870 0.6526 0.4081 0.057 Uiso 1 1 calc R . .
C19 C 0.9066(3) 0.4273(4) 0.4172(2) 0.0630(14) Uani 1 1 d . . .
H19A H 0.9060 0.3607 0.3968 0.076 Uiso 1 1 calc R . .
H19B H 0.9407 0.4197 0.4578 0.076 Uiso 1 1 calc R . .
H19C H 0.9387 0.4793 0.3971 0.076 Uiso 1 1 calc R . .
C20 C 0.7267(4) 0.2796(3) 0.41260(18) 0.0604(14) Uani 1 1 d . . .
H20A H 0.6626 0.2548 0.3957 0.073 Uiso 1 1 calc R . .
H20B H 0.7470 0.2500 0.4519 0.073 Uiso 1 1 calc R . .
H20C H 0.7712 0.2583 0.3875 0.073 Uiso 1 1 calc R . .
C21 C 0.3872(3) 0.3517(3) 0.23434(17) 0.0402(10) Uani 1 1 d . . .
C22 C 0.3696(3) 0.3959(3) 0.17718(19) 0.0400(10) Uani 1 1 d . . .
C23 C 0.4274(3) 0.3396(3) 0.14354(16) 0.0413(10) Uani 1 1 d . . .
C24 C 0.4822(3) 0.2673(3) 0.1795(2) 0.0446(11) Uani 1 1 d . . .
C25 C 0.4585(3) 0.2738(3) 0.23655(18) 0.0428(10) Uani 1 1 d . . .
C26 C 0.3385(4) 0.3800(5) 0.2838(2) 0.079(2) Uani 1 1 d . . .
H26A H 0.2823 0.3360 0.2825 0.095 Uiso 1 1 calc R . .
H26B H 0.3188 0.4527 0.2800 0.095 Uiso 1 1 calc R . .
H26C H 0.3825 0.3698 0.3212 0.095 Uiso 1 1 calc R . .
C27 C 0.2940(3) 0.4748(4) 0.1542(3) 0.084(2) Uani 1 1 d . . .
H27A H 0.2847 0.5208 0.1862 0.100 Uiso 1 1 calc R . .
H27B H 0.2341 0.4393 0.1383 0.100 Uiso 1 1 calc R . .
H27C H 0.3142 0.5157 0.1232 0.100 Uiso 1 1 calc R . .
C28 C 0.4221(4) 0.3581(6) 0.07808(19) 0.089(2) Uani 1 1 d . . .
H28A H 0.3610 0.3326 0.0562 0.106 Uiso 1 1 calc R . .
H28B H 0.4743 0.3212 0.0651 0.106 Uiso 1 1 calc R . .
H28C H 0.4276 0.4325 0.0709 0.106 Uiso 1 1 calc R . .
C29 C 0.5509(4) 0.1915(4) 0.1614(3) 0.088(2) Uani 1 1 d . . .
H29A H 0.5683 0.2146 0.1246 0.106 Uiso 1 1 calc R . .
H29B H 0.5209 0.1231 0.1556 0.106 Uiso 1 1 calc R . .
H29C H 0.6082 0.1873 0.1921 0.106 Uiso 1 1 calc R . .
C30 C 0.4943(4) 0.2016(4) 0.2868(2) 0.092(2) Uani 1 1 d . . .
H30A H 0.4604 0.1355 0.2801 0.110 Uiso 1 1 calc R . .
H30B H 0.4831 0.2325 0.3234 0.110 Uiso 1 1 calc R . .
H30C H 0.5627 0.1899 0.2895 0.110 Uiso 1 1 calc R . .
C32 C 0.7733(2) 0.6908(3) 0.29205(14) 0.0258(7) Uani 1 1 d . . .
H32 H 0.7563 0.7235 0.3253 0.031 Uiso 1 1 calc R . .
C33 C 0.8154(3) 0.7511(3) 0.25401(16) 0.0322(8) Uani 1 1 d . . .
H33 H 0.8262 0.8229 0.2613 0.039 Uiso 1 1 calc R . .
C34 C 0.8410(2) 0.7055(3) 0.20619(16) 0.0332(8) Uani 1 1 d . . .
H34 H 0.8697 0.7456 0.1799 0.040 Uiso 1 1 calc R . .
C35 C 0.8487(3) 0.5457(3) 0.14721(16) 0.0355(9) Uani 1 1 d . . .
H35 H 0.8807 0.5815 0.1209 0.043 Uiso 1 1 calc R . .
C36 C 0.8262(3) 0.4439(3) 0.13786(16) 0.0361(9) Uani 1 1 d . . .
H36 H 0.8435 0.4091 0.1054 0.043 Uiso 1 1 calc R . .
C37 C 0.7774(2) 0.3896(3) 0.17582(15) 0.0308(8) Uani 1 1 d . . .
H37 H 0.7607 0.3191 0.1681 0.037 Uiso 1 1 calc R . .
C38 C 0.7539(2) 0.4379(3) 0.22374(14) 0.0236(7) Uani 1 1 d . . .
C39 C 0.7796(2) 0.5431(3) 0.23529(14) 0.0234(7) Uani 1 1 d . . .
C40 C 0.8247(2) 0.5989(3) 0.19598(15) 0.0290(8) Uani 1 1 d . . .
C42 C 0.5904(2) 0.5267(3) 0.11844(14) 0.0289(7) Uani 1 1 d . . .
H42 H 0.5908 0.4578 0.1042 0.035 Uiso 1 1 calc R . .
C43 C 0.6160(3) 0.6078(3) 0.08398(16) 0.0349(9) Uani 1 1 d . . .
H43 H 0.6340 0.5933 0.0475 0.042 Uiso 1 1 calc R . .
C44 C 0.6148(3) 0.7075(3) 0.10341(16) 0.0378(9) Uani 1 1 d . . .
H44 H 0.6303 0.7630 0.0800 0.045 Uiso 1 1 calc R . .
C45 C 0.5916(3) 0.8284(3) 0.18305(18) 0.0379(9) Uani 1 1 d . . .
H45 H 0.6045 0.8864 0.1607 0.046 Uiso 1 1 calc R . .
C46 C 0.5745(3) 0.8431(3) 0.23820(18) 0.0379(9) Uani 1 1 d . . .
H46 H 0.5758 0.9110 0.2541 0.046 Uiso 1 1 calc R . .
C47 C 0.5548(2) 0.7575(3) 0.27188(16) 0.0309(8) Uani 1 1 d . . .
H47 H 0.5444 0.7682 0.3107 0.037 Uiso 1 1 calc R . .
C48 C 0.5505(2) 0.6591(3) 0.24920(14) 0.0245(7) Uani 1 1 d . . .
C49 C 0.5676(2) 0.6423(3) 0.19198(14) 0.0234(7) Uani 1 1 d . . .
C50 C 0.5905(2) 0.7275(3) 0.15848(16) 0.0311(8) Uani 1 1 d . . .

loop_
_atom_site_aniso_label
_atom_site_aniso_U_11
_atom_site_aniso_U_22
_atom_site_aniso_U_33
_atom_site_aniso_U_23
_atom_site_aniso_U_13
_atom_site_aniso_U_12
Ir1 0.02913(7) 0.02142(7) 0.01500(6) 0.00006(5) 0.00268(5) -0.00105(5)
Ir2 0.02490(7) 0.02237(7) 0.01774(6) -0.00087(5) 0.00348(5) -0.00304(5)
S1 0.0294(4) 0.0213(4) 0.0191(4) -0.0008(3) 0.0023(3) 0.0006(3)
S2 0.0275(4) 0.0260(4) 0.0208(4) -0.0024(3) 0.0053(3) -0.0007(3)
P1 0.0837(9) 0.0259(5) 0.0279(5) 0.0037(4) 0.0048(5) 0.0015(5)
P2 0.0420(6) 0.0526(7) 0.0326(5) -0.0132(5) 0.0088(5) 0.0007(5)
F1 0.094(2) 0.0641(18) 0.0593(17) 0.0257(15) 0.0313(17) 0.0112(17)
F2 0.130(3) 0.073(2) 0.074(2) 0.0241(17) 0.024(2) 0.052(2)
F3 0.215(4) 0.0484(18) 0.0366(16) -0.0066(13) -0.012(2) -0.004(2)
F4 0.092(2) 0.0483(15) 0.0458(15) -0.0138(12) 0.0087(15) -0.0117(15)
F5 0.0658(19) 0.070(2) 0.082(2) 0.0212(17) 0.0030(17) 0.0018(16)
F6 0.135(3) 0.0602(18) 0.0534(17) 0.0210(14) 0.0016(18) -0.0420(19)
F7 0.067(2) 0.133(3) 0.082(2) -0.028(2) 0.0312(18) -0.042(2)
F8 0.081(2) 0.097(2) 0.0340(14) -0.0072(14) 0.0029(14) -0.0044(18)
F9 0.082(2) 0.084(2) 0.084(2) -0.0319(18) 0.0078(18) 0.0336(18)
F10 0.108(3) 0.0506(17) 0.087(2) -0.0136(16) 0.040(2) 0.0114(17)
F11 0.102(2) 0.101(2) 0.0331(14) -0.0055(15) 0.0088(15) -0.008(2)
F12 0.0467(16) 0.0693(19) 0.083(2) 0.0032(16) 0.0019(15) -0.0076(14)
N1 0.117(9) 0.093(8) 0.058(6) 0.023(6) -0.012(6) -0.017(7)
N31 0.0224(14) 0.0280(15) 0.0197(13) -0.0007(11) 0.0018(11) 0.0014(11)
N41 0.0227(14) 0.0250(14) 0.0205(13) 0.0027(11) -0.0018(11) -0.0008(11)
C1 0.149(7) 0.060(4) 0.049(3) 0.004(3) 0.010(4) -0.019(4)
C11 0.052(2) 0.036(2) 0.0154(16) 0.0019(14) 0.0095(16) -0.0121(18)
C12 0.044(2) 0.0334(19) 0.0117(14) -0.0005(13) 0.0060(14) 0.0005(16)
C13 0.041(2) 0.0349(19) 0.0160(15) -0.0008(14) -0.0006(15) -0.0018(16)
C14 0.044(2) 0.041(2) 0.0148(15) 0.0021(15) -0.0009(15) 0.0088(18)
C15 0.067(3) 0.0280(18) 0.0130(15) 0.0031(14) -0.0034(17) -0.0004(18)
C16 0.070(3) 0.073(3) 0.034(2) -0.003(2) 0.019(2) -0.033(3)
C17 0.063(3) 0.049(2) 0.031(2) -0.0083(18) 0.014(2) 0.009(2)
C18 0.054(3) 0.055(3) 0.0274(19) 0.0019(19) -0.0061(18) -0.020(2)
C19 0.053(3) 0.092(4) 0.039(2) -0.005(3) -0.003(2) 0.031(3)
C20 0.116(4) 0.032(2) 0.028(2) 0.0031(18) 0.002(2) 0.008(3)
C21 0.042(2) 0.043(2) 0.040(2) -0.0133(18) 0.0191(18) -0.0245(19)
C22 0.0257(19) 0.031(2) 0.057(3) 0.0036(18) -0.0067(18) -0.0082(16)
C23 0.044(2) 0.055(3) 0.0247(18) -0.0064(18) 0.0066(17) -0.028(2)
C24 0.035(2) 0.030(2) 0.068(3) -0.028(2) 0.008(2) -0.0100(17)
C25 0.049(2) 0.0278(19) 0.045(2) 0.0108(17) -0.0075(19) -0.0174(18)
C26 0.072(4) 0.102(4) 0.078(4) -0.046(3) 0.051(3) -0.051(3)
C27 0.040(3) 0.051(3) 0.146(6) 0.016(3) -0.017(3) -0.002(2)
C28 0.089(4) 0.149(6) 0.026(2) -0.012(3) 0.005(2) -0.076(4)
C29 0.053(3) 0.057(3) 0.157(6) -0.059(4) 0.028(4) -0.009(3)
C30 0.106(5) 0.065(4) 0.082(4) 0.043(3) -0.039(4) -0.050(3)
C32 0.0266(17) 0.0255(17) 0.0228(16) -0.0011(13) -0.0016(14) -0.0021(14)
C33 0.0296(19) 0.0278(18) 0.037(2) 0.0028(15) 0.0010(16) -0.0053(15)
C34 0.0265(18) 0.043(2) 0.0300(18) 0.0092(16) 0.0058(15) -0.0065(16)
C35 0.0291(19) 0.053(2) 0.0257(18) 0.0016(17) 0.0082(15) 0.0011(17)
C36 0.032(2) 0.053(2) 0.0246(18) -0.0046(17) 0.0070(16) 0.0053(18)
C37 0.0298(19) 0.036(2) 0.0255(17) -0.0024(15) 0.0022(15) 0.0063(15)
C38 0.0233(16) 0.0281(17) 0.0185(15) 0.0006(13) 0.0017(13) 0.0041(13)
C39 0.0185(15) 0.0311(17) 0.0185(15) -0.0011(13) -0.0016(13) 0.0013(13)
C40 0.0256(17) 0.039(2) 0.0221(16) 0.0041(15) 0.0031(14) -0.0016(15)
C42 0.0301(18) 0.0359(19) 0.0196(16) 0.0000(14) 0.0017(14) -0.0011(15)
C43 0.0304(19) 0.051(2) 0.0228(17) 0.0072(16) 0.0041(15) -0.0053(17)
C44 0.037(2) 0.044(2) 0.0307(19) 0.0179(17) 0.0007(16) -0.0068(17)
C45 0.032(2) 0.0288(19) 0.048(2) 0.0111(17) -0.0053(17) -0.0030(16)
C46 0.034(2) 0.0235(18) 0.052(2) -0.0017(17) -0.0033(18) 0.0012(15)
C47 0.0276(18) 0.0273(18) 0.0352(19) -0.0034(15) -0.0004(15) 0.0049(15)
C48 0.0172(15) 0.0274(17) 0.0272(17) 0.0014(14) 0.0000(13) 0.0000(13)
C49 0.0169(15) 0.0274(17) 0.0240(16) 0.0044(13) -0.0010(13) 0.0010(13)
C50 0.0253(17) 0.0318(19) 0.0330(19) 0.0085(15) -0.0032(15) -0.0008(15)

loop_
_atom_type_symbol
_atom_type_description
_atom_type_scat_dispersion_real
_atom_type_scat_dispersion_imag
_atom_type_scat_source
C C 0.0033 0.0016 'International Tables Vol C Tables 4.2.6.8 and 6.1.1.4'
H H 0.0000 0.0000 'International Tables Vol C Tables 4.2.6.8 and 6.1.1.4'
Ir Ir -1.4442 7.9887 'International Tables Vol C Tables 4.2.6.8 and 6.1.1.4'
N N 0.0061 0.0033 'International Tables Vol C Tables 4.2.6.8 and 6.1.1.4'
S S 0.1246 0.1234 'International Tables Vol C Tables 4.2.6.8 and 6.1.1.4'
P P 0.1023 0.0942 'International Tables Vol C Tables 4.2.6.8 and 6.1.1.4'
F F 0.0171 0.0103 'International Tables Vol C Tables 4.2.6.8 and 6.1.1.4'

loop_
_geom_angle_atom_site_label_1
_geom_angle_atom_site_label_2
_geom_angle_atom_site_label_3
_geom_angle
_geom_angle_site_symmetry_1
_geom_angle_site_symmetry_3
_geom_angle_publ_flag
N31 Ir1 C11 160.31(12) . . ?
N31 Ir1 C15 142.55(14) . . ?
C11 Ir1 C15 37.94(15) . . ?
N31 Ir1 C14 107.09(13) . . ?
C11 Ir1 C14 64.14(15) . . ?
C15 Ir1 C14 38.22(15) . . ?
N31 Ir1 C12 121.84(12) . . ?
C11 Ir1 C12 38.78(13) . . ?
C15 Ir1 C12 63.70(13) . . ?
C14 Ir1 C12 63.68(13) . . ?
N31 Ir1 C13 98.15(12) . . ?
C11 Ir1 C13 63.77(14) . . ?
C15 Ir1 C13 63.36(13) . . ?
C14 Ir1 C13 38.04(14) . . ?
C12 Ir1 C13 37.45(14) . . ?
N31 Ir1 S1 81.95(8) . . ?
C11 Ir1 S1 117.41(10) . . ?
C15 Ir1 S1 97.34(10) . . ?
C14 Ir1 S1 111.09(10) . . ?
C12 Ir1 S1 156.19(10) . . ?
C13 Ir1 S1 147.99(10) . . ?
N31 Ir1 S2 91.36(8) . . ?
C11 Ir1 S2 94.83(11) . . ?
C15 Ir1 S2 125.79(12) . . ?
C14 Ir1 S2 158.47(10) . . ?
C12 Ir1 S2 97.36(10) . . ?
C13 Ir1 S2 129.99(10) . . ?
S1 Ir1 S2 81.87(3) . . ?
N41 Ir2 C25 160.10(14) . . ?
N41 Ir2 C21 140.38(14) . . ?
C25 Ir2 C21 38.39(16) . . ?
N41 Ir2 C22 105.38(13) . . ?
C25 Ir2 C22 64.23(15) . . ?
C21 Ir2 C22 38.06(15) . . ?
N41 Ir2 C24 122.41(15) . . ?
C25 Ir2 C24 38.33(16) . . ?
C21 Ir2 C24 63.65(15) . . ?
C22 Ir2 C24 63.62(15) . . ?
N41 Ir2 C23 98.20(12) . . ?
C25 Ir2 C23 62.88(15) . . ?
C21 Ir2 C23 62.92(14) . . ?
C22 Ir2 C23 38.14(16) . . ?
C24 Ir2 C23 36.77(16) . . ?
N41 Ir2 S2 82.08(8) . . ?
C25 Ir2 S2 117.18(12) . . ?
C21 Ir2 S2 97.37(10) . . ?
C22 Ir2 S2 111.78(11) . . ?
C24 Ir2 S2 155.48(13) . . ?
C23 Ir2 S2 149.15(12) . . ?
N41 Ir2 S1 92.56(7) . . ?
C25 Ir2 S1 95.05(11) . . ?
C21 Ir2 S1 126.76(12) . . ?
C22 Ir2 S1 158.54(10) . . ?
C24 Ir2 S1 96.94(12) . . ?
C23 Ir2 S1 128.76(13) . . ?
S2 Ir2 S1 81.85(3) . . ?
C38 S1 Ir1 99.30(11) . . ?
C38 S1 Ir2 105.19(11) . . ?
Ir1 S1 Ir2 98.09(3) . . ?
C48 S2 Ir2 99.25(11) . . ?
C48 S2 Ir1 105.48(11) . . ?
Ir2 S2 Ir1 98.10(3) . . ?
F4 P1 F1 90.72(17) . . ?
F4 P1 F5 90.00(17) . . ?
F1 P1 F5 89.56(16) . . ?
F4 P1 F6 89.34(16) . . ?
F1 P1 F6 179.6(2) . . ?
F5 P1 F6 90.87(19) . . ?
F4 P1 F3 178.1(2) . . ?
F1 P1 F3 90.78(19) . . ?
F5 P1 F3 88.8(2) . . ?
F6 P1 F3 89.17(18) . . ?
F4 P1 F2 89.89(19) . . ?
F1 P1 F2 90.11(18) . . ?
F5 P1 F2 179.7(2) . . ?
F6 P1 F2 89.46(19) . . ?
F3 P1 F2 91.4(2) . . ?
F7 P2 F10 91.0(2) . . ?
F7 P2 F12 178.9(2) . . ?
F10 P2 F12 89.85(17) . . ?
F7 P2 F11 90.55(18) . . ?
F10 P2 F11 90.06(19) . . ?
F12 P2 F11 90.04(17) . . ?
F7 P2 F9 89.8(2) . . ?
F10 P2 F9 178.9(2) . . ?
F12 P2 F9 89.33(18) . . ?
F11 P2 F9 90.60(18) . . ?
F7 P2 F8 89.91(18) . . ?
F10 P2 F8 89.73(17) . . ?
F12 P2 F8 89.51(17) . . ?
F11 P2 F8 179.50(19) . . ?
F9 P2 F8 89.61(18) . . ?
C32 N31 C39 118.0(3) . . ?
C32 N31 Ir1 121.9(2) . . ?
C39 N31 Ir1 120.0(2) . . ?
C42 N41 C49 119.0(3) . . ?
C42 N41 Ir2 121.7(2) . . ?
C49 N41 Ir2 119.3(2) . . ?
N1 C1 C1 173.7(14) . 3_655 ?
C15 C11 C12 107.4(3) . . ?
C15 C11 C16 127.2(4) . . ?
C12 C11 C16 124.9(4) . . ?
C15 C11 Ir1 71.29(19) . . ?
C12 C11 Ir1 71.49(18) . . ?
C16 C11 Ir1 129.0(3) . . ?
C13 C12 C11 107.8(3) . . ?
C13 C12 C17 127.6(4) . . ?
C11 C12 C17 124.4(4) . . ?
C13 C12 Ir1 71.85(19) . . ?
C11 C12 Ir1 69.72(18) . . ?
C17 C12 Ir1 127.4(2) . . ?
C12 C13 C14 108.6(3) . . ?
C12 C13 C18 126.7(4) . . ?
C14 C13 C18 124.6(4) . . ?
C12 C13 Ir1 70.70(19) . . ?
C14 C13 Ir1 70.09(19) . . ?
C18 C13 Ir1 128.9(2) . . ?
C15 C14 C13 107.3(3) . . ?
C15 C14 C19 126.7(4) . . ?
C13 C14 C19 125.4(4) . . ?
C15 C14 Ir1 70.6(2) . . ?
C13 C14 Ir1 71.9(2) . . ?
C19 C14 Ir1 130.0(3) . . ?
C11 C15 C14 109.0(3) . . ?
C11 C15 C20 125.9(4) . . ?
C14 C15 C20 125.1(4) . . ?
C11 C15 Ir1 70.8(2) . . ?
C14 C15 Ir1 71.2(2) . . ?
C20 C15 Ir1 126.2(3) . . ?
C11 C16 H16A 109.5 . . ?
C11 C16 H16B 109.5 . . ?
H16A C16 H16B 109.5 . . ?
C11 C16 H16C 109.5 . . ?
H16A C16 H16C 109.5 . . ?
H16B C16 H16C 109.5 . . ?
C12 C17 H17A 109.5 . . ?
C12 C17 H17B 109.5 . . ?
H17A C17 H17B 109.5 . . ?
C12 C17 H17C 109.5 . . ?
H17A C17 H17C 109.5 . . ?
H17B C17 H17C 109.5 . . ?
C13 C18 H18A 109.5 . . ?
C13 C18 H18B 109.5 . . ?
H18A C18 H18B 109.5 . . ?
C13 C18 H18C 109.5 . . ?
H18A C18 H18C 109.5 . . ?
H18B C18 H18C 109.5 . . ?
C14 C19 H19A 109.5 . . ?
C14 C19 H19B 109.5 . . ?
H19A C19 H19B 109.5 . . ?
C14 C19 H19C 109.5 . . ?
H19A C19 H19C 109.5 . . ?
H19B C19 H19C 109.5 . . ?
C15 C20 H20A 109.5 . . ?
C15 C20 H20B 109.5 . . ?
H20A C20 H20B 109.5 . . ?
C15 C20 H20C 109.5 . . ?
H20A C20 H20C 109.5 . . ?
H20B C20 H20C 109.5 . . ?
C22 C21 C25 108.3(3) . . ?
C22 C21 C26 126.3(5) . . ?
C25 C21 C26 125.3(4) . . ?
C22 C21 Ir2 71.1(2) . . ?
C25 C21 Ir2 70.2(2) . . ?
C26 C21 Ir2 125.3(3) . . ?
C21 C22 C23 106.7(3) . . ?
C21 C22 C27 126.1(5) . . ?
C23 C22 C27 126.7(5) . . ?
C21 C22 Ir2 70.8(2) . . ?
C23 C22 Ir2 72.2(2) . . ?
C27 C22 Ir2 128.9(3) . . ?
C24 C23 C22 109.2(3) . . ?
C24 C23 C28 128.2(5) . . ?
C22 C23 C28 122.5(5) . . ?
C24 C23 Ir2 70.7(2) . . ?
C22 C23 Ir2 69.6(2) . . ?
C28 C23 Ir2 127.7(3) . . ?
C23 C24 C25 108.1(3) . . ?
C23 C24 C29 126.4(5) . . ?
C25 C24 C29 125.5(5) . . ?
C23 C24 Ir2 72.5(2) . . ?
C25 C24 Ir2 69.6(2) . . ?
C29 C24 Ir2 125.9(3) . . ?
C21 C25 C24 107.6(3) . . ?
C21 C25 C30 126.9(5) . . ?
C24 C25 C30 125.1(5) . . ?
C21 C25 Ir2 71.4(2) . . ?
C24 C25 Ir2 72.1(2) . . ?
C30 C25 Ir2 127.6(3) . . ?
C21 C26 H26A 109.5 . . ?
C21 C26 H26B 109.5 . . ?
H26A C26 H26B 109.5 . . ?
C21 C26 H26C 109.5 . . ?
H26A C26 H26C 109.5 . . ?
H26B C26 H26C 109.5 . . ?
C22 C27 H27A 109.5 . . ?
C22 C27 H27B 109.5 . . ?
H27A C27 H27B 109.5 . . ?
C22 C27 H27C 109.5 . . ?
H27A C27 H27C 109.5 . . ?
H27B C27 H27C 109.5 . . ?
C23 C28 H28A 109.5 . . ?
C23 C28 H28B 109.5 . . ?
H28A C28 H28B 109.5 . . ?
C23 C28 H28C 109.5 . . ?
H28A C28 H28C 109.5 . . ?
H28B C28 H28C 109.5 . . ?
C24 C29 H29A 109.5 . . ?
C24 C29 H29B 109.5 . . ?
H29A C29 H29B 109.5 . . ?
C24 C29 H29C 109.5 . . ?
H29A C29 H29C 109.5 . . ?
H29B C29 H29C 109.5 . . ?
C25 C30 H30A 109.5 . . ?
C25 C30 H30B 109.5 . . ?
H30A C30 H30B 109.5 . . ?
C25 C30 H30C 109.5 . . ?
H30A C30 H30C 109.5 . . ?
H30B C30 H30C 109.5 . . ?
N31 C32 C33 123.5(3) . . ?
N31 C32 H32 118.2 . . ?
C33 C32 H32 118.2 . . ?
C34 C33 C32 119.2(3) . . ?
C34 C33 H33 120.4 . . ?
C32 C33 H33 120.4 . . ?
C33 C34 C40 119.7(3) . . ?
C33 C34 H34 120.1 . . ?
C40 C34 H34 120.1 . . ?
C36 C35 C40 120.6(3) . . ?
C36 C35 H35 119.7 . . ?
C40 C35 H35 119.7 . . ?
C35 C36 C37 120.7(3) . . ?
C35 C36 H36 119.6 . . ?
C37 C36 H36 119.6 . . ?
C38 C37 C36 120.5(4) . . ?
C38 C37 H37 119.8 . . ?
C36 C37 H37 119.8 . . ?
C37 C38 C39 119.6(3) . . ?
C37 C38 S1 122.2(3) . . ?
C39 C38 S1 117.7(2) . . ?
N31 C39 C40 121.3(3) . . ?
N31 C39 C38 118.6(3) . . ?
C40 C39 C38 120.0(3) . . ?
C34 C40 C39 118.2(3) . . ?
C34 C40 C35 123.3(3) . . ?
C39 C40 C35 118.5(3) . . ?
N41 C42 C43 122.7(3) . . ?
N41 C42 H42 118.6 . . ?
C43 C42 H42 118.6 . . ?
C44 C43 C42 119.5(3) . . ?
C44 C43 H43 120.2 . . ?
C42 C43 H43 120.2 . . ?
C43 C44 C50 119.5(3) . . ?
C43 C44 H44 120.2 . . ?
C50 C44 H44 120.2 . . ?
C46 C45 C50 121.0(3) . . ?
C46 C45 H45 119.5 . . ?
C50 C45 H45 119.5 . . ?
C45 C46 C47 120.1(3) . . ?
C45 C46 H46 119.9 . . ?
C47 C46 H46 119.9 . . ?
C48 C47 C46 120.7(3) . . ?
C48 C47 H47 119.6 . . ?
C46 C47 H47 119.6 . . ?
C47 C48 C49 120.0(3) . . ?
C47 C48 S2 122.0(3) . . ?
C49 C48 S2 117.8(2) . . ?
N41 C49 C48 119.6(3) . . ?
N41 C49 C50 120.8(3) . . ?
C48 C49 C50 119.6(3) . . ?
C44 C50 C45 123.1(3) . . ?
C44 C50 C49 118.4(3) . . ?
C45 C50 C49 118.5(3) . . ?

loop_
_geom_bond_atom_site_label_1
_geom_bond_atom_site_label_2
_geom_bond_distance
_geom_bond_site_symmetry_2
_geom_bond_publ_flag
Ir1 N31 2.102(3) . ?
Ir1 C11 2.179(3) . ?
Ir1 C15 2.186(3) . ?
Ir1 C14 2.194(4) . ?
Ir1 C12 2.203(3) . ?
Ir1 C13 2.218(3) . ?
Ir1 S1 2.3652(8) . ?
Ir1 S2 2.4142(9) . ?
Ir2 N41 2.108(3) . ?
Ir2 C25 2.160(4) . ?
Ir2 C21 2.177(4) . ?
Ir2 C22 2.182(4) . ?
Ir2 C24 2.194(3) . ?
Ir2 C23 2.216(4) . ?
Ir2 S2 2.3655(8) . ?
Ir2 S1 2.4148(8) . ?
S1 C38 1.774(3) . ?
S2 C48 1.772(3) . ?
P1 F4 1.575(3) . ?
P1 F1 1.585(3) . ?
P1 F5 1.592(3) . ?
P1 F6 1.595(3) . ?
P1 F3 1.595(3) . ?
P1 F2 1.596(3) . ?
P2 F7 1.581(3) . ?
P2 F10 1.581(3) . ?
P2 F12 1.587(3) . ?
P2 F11 1.590(3) . ?
P2 F9 1.590(3) . ?
P2 F8 1.599(3) . ?
N1 C1 1.010(10) . ?
N31 C32 1.328(4) . ?
N31 C39 1.390(4) . ?
N41 C42 1.330(4) . ?
N41 C49 1.381(4) . ?
C1 C1 1.461(13) 3_655 ?
C11 C15 1.419(6) . ?
C11 C12 1.455(5) . ?
C11 C16 1.497(6) . ?
C12 C13 1.419(5) . ?
C12 C17 1.501(5) . ?
C13 C14 1.438(5) . ?
C13 C18 1.496(5) . ?
C14 C15 1.434(6) . ?
C14 C19 1.494(6) . ?
C15 C20 1.495(5) . ?
C16 H16A 0.9800 . ?
C16 H16B 0.9800 . ?
C16 H16C 0.9800 . ?
C17 H17A 0.9800 . ?
C17 H17B 0.9800 . ?
C17 H17C 0.9800 . ?
C18 H18A 0.9800 . ?
C18 H18B 0.9800 . ?
C18 H18C 0.9800 . ?
C19 H19A 0.9800 . ?
C19 H19B 0.9800 . ?
C19 H19C 0.9800 . ?
C20 H20A 0.9800 . ?
C20 H20B 0.9800 . ?
C20 H20C 0.9800 . ?
C21 C22 1.421(6) . ?
C21 C25 1.426(6) . ?
C21 C26 1.496(5) . ?
C22 C23 1.438(6) . ?
C22 C27 1.507(6) . ?
C23 C24 1.391(6) . ?
C23 C28 1.526(5) . ?
C24 C25 1.430(6) . ?
C24 C29 1.502(6) . ?
C25 C30 1.504(6) . ?
C26 H26A 0.9800 . ?
C26 H26B 0.9800 . ?
C26 H26C 0.9800 . ?
C27 H27A 0.9800 . ?
C27 H27B 0.9800 . ?
C27 H27C 0.9800 . ?
C28 H28A 0.9800 . ?
C28 H28B 0.9800 . ?
C28 H28C 0.9800 . ?
C29 H29A 0.9800 . ?
C29 H29B 0.9800 . ?
C29 H29C 0.9800 . ?
C30 H30A 0.9800 . ?
C30 H30B 0.9800 . ?
C30 H30C 0.9800 . ?
C32 C33 1.397(5) . ?
C32 H32 0.9500 . ?
C33 C34 1.366(5) . ?
C33 H33 0.9500 . ?
C34 C40 1.409(5) . ?
C34 H34 0.9500 . ?
C35 C36 1.361(6) . ?
C35 C40 1.421(5) . ?
C35 H35 0.9500 . ?
C36 C37 1.410(5) . ?
C36 H36 0.9500 . ?
C37 C38 1.372(5) . ?
C37 H37 0.9500 . ?
C38 C39 1.419(5) . ?
C39 C40 1.411(5) . ?
C42 C43 1.408(5) . ?
C42 H42 0.9500 . ?
C43 C44 1.365(6) . ?
C43 H43 0.9500 . ?
C44 C50 1.411(5) . ?
C44 H44 0.9500 . ?
C45 C46 1.362(6) . ?
C45 C50 1.420(5) . ?
C45 H45 0.9500 . ?
C46 C47 1.413(5) . ?
C46 H46 0.9500 . ?
C47 C48 1.372(5) . ?
C47 H47 0.9500 . ?
C48 C49 1.412(4) . ?
C49 C50 1.422(5) . ?

loop_
_geom_torsion_atom_site_label_1
_geom_torsion_atom_site_label_2
_geom_torsion_atom_site_label_3
_geom_torsion_atom_site_label_4
_geom_torsion
_geom_torsion_site_symmetry_1
_geom_torsion_site_symmetry_2
_geom_torsion_site_symmetry_3
_geom_torsion_site_symmetry_4
_geom_torsion_publ_flag
N31 Ir1 S1 C38 12.29(13) . . . . ?
C11 Ir1 S1 C38 -163.93(16) . . . . ?
C15 Ir1 S1 C38 -129.92(16) . . . . ?
C14 Ir1 S1 C38 -92.99(16) . . . . ?
C12 Ir1 S1 C38 -165.4(3) . . . . ?
C13 Ir1 S1 C38 -80.2(2) . . . . ?
S2 Ir1 S1 C38 104.83(11) . . . . ?
N31 Ir1 S1 Ir2 -94.66(8) . . . . ?
C11 Ir1 S1 Ir2 89.12(13) . . . . ?
C15 Ir1 S1 Ir2 123.14(12) . . . . ?
C14 Ir1 S1 Ir2 160.06(11) . . . . ?
C12 Ir1 S1 Ir2 87.7(2) . . . . ?
C13 Ir1 S1 Ir2 172.82(18) . . . . ?
S2 Ir1 S1 Ir2 -2.12(3) . . . . ?
N41 Ir2 S1 C38 -18.21(13) . . . . ?
C25 Ir2 S1 C38 143.38(17) . . . . ?
C21 Ir2 S1 C38 167.03(17) . . . . ?
C22 Ir2 S1 C38 128.8(3) . . . . ?
C24 Ir2 S1 C38 104.88(17) . . . . ?
C23 Ir2 S1 C38 84.44(17) . . . . ?
S2 Ir2 S1 C38 -99.83(11) . . . . ?
N41 Ir2 S1 Ir1 83.79(8) . . . . ?
C25 Ir2 S1 Ir1 -114.62(12) . . . . ?
C21 Ir2 S1 Ir1 -90.98(13) . . . . ?
C22 Ir2 S1 Ir1 -129.2(3) . . . . ?
C24 Ir2 S1 Ir1 -153.13(13) . . . . ?
C23 Ir2 S1 Ir1 -173.57(12) . . . . ?
S2 Ir2 S1 Ir1 2.16(3) . . . . ?
N41 Ir2 S2 C48 11.37(13) . . . . ?
C25 Ir2 S2 C48 -163.36(16) . . . . ?
C21 Ir2 S2 C48 -128.64(16) . . . . ?
C22 Ir2 S2 C48 -92.09(16) . . . . ?
C24 Ir2 S2 C48 -166.0(3) . . . . ?
C23 Ir2 S2 C48 -81.4(2) . . . . ?
S1 Ir2 S2 C48 105.12(11) . . . . ?
N41 Ir2 S2 Ir1 -95.87(8) . . . . ?
C25 Ir2 S2 Ir1 89.40(13) . . . . ?
C21 Ir2 S2 Ir1 124.11(12) . . . . ?
C22 Ir2 S2 Ir1 160.67(12) . . . . ?
C24 Ir2 S2 Ir1 86.8(3) . . . . ?
C23 Ir2 S2 Ir1 171.38(19) . . . . ?
S1 Ir2 S2 Ir1 -2.12(3) . . . . ?
N31 Ir1 S2 C48 -18.16(14) . . . . ?
C11 Ir1 S2 C48 143.12(15) . . . . ?
C15 Ir1 S2 C48 166.95(16) . . . . ?
C14 Ir1 S2 C48 131.2(3) . . . . ?
C12 Ir1 S2 C48 104.19(15) . . . . ?
C13 Ir1 S2 C48 83.66(17) . . . . ?
S1 Ir1 S2 C48 -99.83(12) . . . . ?
N31 Ir1 S2 Ir2 83.83(8) . . . . ?
C11 Ir1 S2 Ir2 -114.88(10) . . . . ?
C15 Ir1 S2 Ir2 -91.05(12) . . . . ?
C14 Ir1 S2 Ir2 -126.8(3) . . . . ?
C12 Ir1 S2 Ir2 -153.81(10) . . . . ?
C13 Ir1 S2 Ir2 -174.34(12) . . . . ?
S1 Ir1 S2 Ir2 2.16(3) . . . . ?
C11 Ir1 N31 C32 -21.7(5) . . . . ?
C15 Ir1 N31 C32 -100.2(3) . . . . ?
C14 Ir1 N31 C32 -82.0(3) . . . . ?
C12 Ir1 N31 C32 -12.8(3) . . . . ?
C13 Ir1 N31 C32 -44.1(3) . . . . ?
S1 Ir1 N31 C32 168.3(3) . . . . ?
S2 Ir1 N31 C32 86.7(2) . . . . ?
C11 Ir1 N31 C39 158.6(4) . . . . ?
C15 Ir1 N31 C39 80.2(3) . . . . ?
C14 Ir1 N31 C39 98.3(2) . . . . ?
C12 Ir1 N31 C39 167.5(2) . . . . ?
C13 Ir1 N31 C39 136.2(2) . . . . ?
S1 Ir1 N31 C39 -11.4(2) . . . . ?
S2 Ir1 N31 C39 -93.0(2) . . . . ?
C25 Ir2 N41 C42 -24.2(5) . . . . ?
C21 Ir2 N41 C42 -98.3(3) . . . . ?
C22 Ir2 N41 C42 -79.8(3) . . . . ?
C24 Ir2 N41 C42 -11.6(3) . . . . ?
C23 Ir2 N41 C42 -41.4(3) . . . . ?
S2 Ir2 N41 C42 169.7(3) . . . . ?
S1 Ir2 N41 C42 88.3(3) . . . . ?
C25 Ir2 N41 C49 153.7(4) . . . . ?
C21 Ir2 N41 C49 79.6(3) . . . . ?
C22 Ir2 N41 C49 98.1(2) . . . . ?
C24 Ir2 N41 C49 166.3(2) . . . . ?
C23 Ir2 N41 C49 136.4(2) . . . . ?
S2 Ir2 N41 C49 -12.5(2) . . . . ?
S1 Ir2 N41 C49 -93.9(2) . . . . ?
N31 Ir1 C11 C15 -104.4(4) . . . . ?
C14 Ir1 C11 C15 -37.0(2) . . . . ?
C12 Ir1 C11 C15 -116.5(3) . . . . ?
C13 Ir1 C11 C15 -79.6(2) . . . . ?
S1 Ir1 C11 C15 64.5(2) . . . . ?
S2 Ir1 C11 C15 147.8(2) . . . . ?
N31 Ir1 C11 C12 12.1(5) . . . . ?
C15 Ir1 C11 C12 116.5(3) . . . . ?
C14 Ir1 C11 C12 79.4(2) . . . . ?
C13 Ir1 C11 C12 36.9(2) . . . . ?
S1 Ir1 C11 C12 -179.08(18) . . . . ?
S2 Ir1 C11 C12 -95.7(2) . . . . ?
N31 Ir1 C11 C16 132.5(4) . . . . ?
C15 Ir1 C11 C16 -123.2(5) . . . . ?
C14 Ir1 C11 C16 -160.2(4) . . . . ?
C12 Ir1 C11 C16 120.4(5) . . . . ?
C13 Ir1 C11 C16 157.3(4) . . . . ?
S1 Ir1 C11 C16 -58.7(4) . . . . ?
S2 Ir1 C11 C16 24.6(4) . . . . ?
C15 C11 C12 C13 0.5(4) . . . . ?
C16 C11 C12 C13 172.8(3) . . . . ?
Ir1 C11 C12 C13 -62.1(2) . . . . ?
C15 C11 C12 C17 -175.2(3) . . . . ?
C16 C11 C12 C17 -3.0(5) . . . . ?
Ir1 C11 C12 C17 122.1(3) . . . . ?
C15 C11 C12 Ir1 62.7(2) . . . . ?
C16 C11 C12 Ir1 -125.1(4) . . . . ?
N31 Ir1 C12 C13 -57.6(2) . . . . ?
C11 Ir1 C12 C13 117.7(3) . . . . ?
C15 Ir1 C12 C13 79.8(2) . . . . ?
C14 Ir1 C12 C13 36.9(2) . . . . ?
S1 Ir1 C12 C13 119.7(3) . . . . ?
S2 Ir1 C12 C13 -153.78(19) . . . . ?
N31 Ir1 C12 C11 -175.2(2) . . . . ?
C15 Ir1 C12 C11 -37.9(2) . . . . ?
C14 Ir1 C12 C11 -80.7(2) . . . . ?
C13 Ir1 C12 C11 -117.7(3) . . . . ?
S1 Ir1 C12 C11 2.0(4) . . . . ?
S2 Ir1 C12 C11 88.6(2) . . . . ?
N31 Ir1 C12 C17 66.4(4) . . . . ?
C11 Ir1 C12 C17 -118.4(4) . . . . ?
C15 Ir1 C12 C17 -156.3(4) . . . . ?
C14 Ir1 C12 C17 160.9(4) . . . . ?
C13 Ir1 C12 C17 123.9(4) . . . . ?
S1 Ir1 C12 C17 -116.4(3) . . . . ?
S2 Ir1 C12 C17 -29.9(4) . . . . ?
C11 C12 C13 C14 0.6(4) . . . . ?
C17 C12 C13 C14 176.2(3) . . . . ?
Ir1 C12 C13 C14 -60.1(2) . . . . ?
C11 C12 C13 C18 -174.5(3) . . . . ?
C17 C12 C13 C18 1.0(6) . . . . ?
Ir1 C12 C13 C18 124.7(4) . . . . ?
C11 C12 C13 Ir1 60.8(2) . . . . ?
C17 C12 C13 Ir1 -123.7(4) . . . . ?
N31 Ir1 C13 C12 133.6(2) . . . . ?
C11 Ir1 C13 C12 -38.2(2) . . . . ?
C15 Ir1 C13 C12 -80.8(2) . . . . ?
C14 Ir1 C13 C12 -119.0(3) . . . . ?
S1 Ir1 C13 C12 -138.57(19) . . . . ?
S2 Ir1 C13 C12 34.9(2) . . . . ?
N31 Ir1 C13 C14 -107.4(2) . . . . ?
C11 Ir1 C13 C14 80.8(2) . . . . ?
C15 Ir1 C13 C14 38.3(2) . . . . ?
C12 Ir1 C13 C14 119.0(3) . . . . ?
S1 Ir1 C13 C14 -19.5(3) . . . . ?
S2 Ir1 C13 C14 153.92(18) . . . . ?
N31 Ir1 C13 C18 11.6(4) . . . . ?
C11 Ir1 C13 C18 -160.2(4) . . . . ?
C15 Ir1 C13 C18 157.2(4) . . . . ?
C14 Ir1 C13 C18 118.9(5) . . . . ?
C12 Ir1 C13 C18 -122.0(5) . . . . ?
S1 Ir1 C13 C18 99.4(4) . . . . ?
S2 Ir1 C13 C18 -87.2(4) . . . . ?
C12 C13 C14 C15 -1.6(4) . . . . ?
C18 C13 C14 C15 173.7(3) . . . . ?
Ir1 C13 C14 C15 -62.1(2) . . . . ?
C12 C13 C14 C19 -172.8(3) . . . . ?
C18 C13 C14 C19 2.5(6) . . . . ?
Ir1 C13 C14 C19 126.7(4) . . . . ?
C12 C13 C14 Ir1 60.5(2) . . . . ?
C18 C13 C14 Ir1 -124.2(3) . . . . ?
N31 Ir1 C14 C15 -162.2(2) . . . . ?
C11 Ir1 C14 C15 36.8(2) . . . . ?
C12 Ir1 C14 C15 80.2(2) . . . . ?
C13 Ir1 C14 C15 116.5(3) . . . . ?
S1 Ir1 C14 C15 -74.4(2) . . . . ?
S2 Ir1 C14 C15 50.0(4) . . . . ?
N31 Ir1 C14 C13 81.3(2) . . . . ?
C11 Ir1 C14 C13 -79.8(2) . . . . ?
C15 Ir1 C14 C13 -116.5(3) . . . . ?
C12 Ir1 C14 C13 -36.4(2) . . . . ?
S1 Ir1 C14 C13 169.05(18) . . . . ?
S2 Ir1 C14 C13 -66.6(4) . . . . ?
N31 Ir1 C14 C19 -40.1(4) . . . . ?
C11 Ir1 C14 C19 158.8(5) . . . . ?
C15 Ir1 C14 C19 122.1(5) . . . . ?
C12 Ir1 C14 C19 -157.8(5) . . . . ?
C13 Ir1 C14 C19 -121.4(5) . . . . ?
S1 Ir1 C14 C19 47.6(4) . . . . ?
S2 Ir1 C14 C19 172.0(3) . . . . ?
C12 C11 C15 C14 -1.5(4) . . . . ?
C16 C11 C15 C14 -173.5(3) . . . . ?
Ir1 C11 C15 C14 61.3(2) . . . . ?
C12 C11 C15 C20 175.9(3) . . . . ?
C16 C11 C15 C20 4.0(6) . . . . ?
Ir1 C11 C15 C20 -121.3(4) . . . . ?
C12 C11 C15 Ir1 -62.8(2) . . . . ?
C16 C11 C15 Ir1 125.2(4) . . . . ?
C13 C14 C15 C11 1.9(4) . . . . ?
C19 C14 C15 C11 173.0(3) . . . . ?
Ir1 C14 C15 C11 -61.0(2) . . . . ?
C13 C14 C15 C20 -175.6(3) . . . . ?
C19 C14 C15 C20 -4.5(6) . . . . ?
Ir1 C14 C15 C20 121.5(4) . . . . ?
C13 C14 C15 Ir1 62.9(2) . . . . ?
C19 C14 C15 Ir1 -126.0(4) . . . . ?
N31 Ir1 C15 C11 147.5(2) . . . . ?
C14 Ir1 C15 C11 118.8(3) . . . . ?
C12 Ir1 C15 C11 38.7(2) . . . . ?
C13 Ir1 C15 C11 80.7(2) . . . . ?
S1 Ir1 C15 C11 -126.1(2) . . . . ?
S2 Ir1 C15 C11 -40.9(2) . . . . ?
N31 Ir1 C15 C14 28.7(3) . . . . ?
C11 Ir1 C15 C14 -118.8(3) . . . . ?
C12 Ir1 C15 C14 -80.1(2) . . . . ?
C13 Ir1 C15 C14 -38.1(2) . . . . ?
S1 Ir1 C15 C14 115.0(2) . . . . ?
S2 Ir1 C15 C14 -159.73(17) . . . . ?
N31 Ir1 C15 C20 -91.6(5) . . . . ?
C11 Ir1 C15 C20 120.9(5) . . . . ?
C14 Ir1 C15 C20 -120.3(5) . . . . ?
C12 Ir1 C15 C20 159.6(5) . . . . ?
C13 Ir1 C15 C20 -158.3(5) . . . . ?
S1 Ir1 C15 C20 -5.2(4) . . . . ?
S2 Ir1 C15 C20 80.0(4) . . . . ?
N41 Ir2 C21 C22 29.7(3) . . . . ?
C25 Ir2 C21 C22 -118.4(3) . . . . ?
C24 Ir2 C21 C22 -80.1(3) . . . . ?
C23 Ir2 C21 C22 -38.8(2) . . . . ?
S2 Ir2 C21 C22 116.2(2) . . . . ?
S1 Ir2 C21 C22 -158.47(19) . . . . ?
N41 Ir2 C21 C25 148.2(2) . . . . ?
C22 Ir2 C21 C25 118.4(3) . . . . ?
C24 Ir2 C21 C25 38.3(2) . . . . ?
C23 Ir2 C21 C25 79.7(3) . . . . ?
S2 Ir2 C21 C25 -125.3(2) . . . . ?
S1 Ir2 C21 C25 -40.0(3) . . . . ?
N41 Ir2 C21 C26 -92.0(5) . . . . ?
C25 Ir2 C21 C26 119.9(6) . . . . ?
C22 Ir2 C21 C26 -121.7(6) . . . . ?
C24 Ir2 C21 C26 158.2(5) . . . . ?
C23 Ir2 C21 C26 -160.5(5) . . . . ?
S2 Ir2 C21 C26 -5.5(5) . . . . ?
S1 Ir2 C21 C26 79.8(5) . . . . ?
C25 C21 C22 C23 3.2(4) . . . . ?
C26 C21 C22 C23 -175.8(4) . . . . ?
Ir2 C21 C22 C23 63.8(3) . . . . ?
C25 C21 C22 C27 174.8(4) . . . . ?
C26 C21 C22 C27 -4.2(6) . . . . ?
Ir2 C21 C22 C27 -124.6(4) . . . . ?
C25 C21 C22 Ir2 -60.6(3) . . . . ?
C26 C21 C22 Ir2 120.4(4) . . . . ?
N41 Ir2 C22 C21 -160.8(2) . . . . ?
C25 Ir2 C22 C21 37.3(2) . . . . ?
C24 Ir2 C22 C21 80.2(3) . . . . ?
C23 Ir2 C22 C21 115.5(3) . . . . ?
S2 Ir2 C22 C21 -73.4(2) . . . . ?
S1 Ir2 C22 C21 53.5(4) . . . . ?
N41 Ir2 C22 C23 83.6(2) . . . . ?
C25 Ir2 C22 C23 -78.2(3) . . . . ?
C21 Ir2 C22 C23 -115.5(3) . . . . ?
C24 Ir2 C22 C23 -35.3(2) . . . . ?
S2 Ir2 C22 C23 171.1(2) . . . . ?
S1 Ir2 C22 C23 -62.1(4) . . . . ?
N41 Ir2 C22 C27 -39.5(5) . . . . ?
C25 Ir2 C22 C27 158.7(5) . . . . ?
C21 Ir2 C22 C27 121.3(6) . . . . ?
C24 Ir2 C22 C27 -158.5(5) . . . . ?
C23 Ir2 C22 C27 -123.2(6) . . . . ?
S2 Ir2 C22 C27 48.0(5) . . . . ?
S1 Ir2 C22 C27 174.8(4) . . . . ?
C21 C22 C23 C24 -3.0(4) . . . . ?
C27 C22 C23 C24 -174.5(4) . . . . ?
Ir2 C22 C23 C24 59.9(3) . . . . ?
C21 C22 C23 C28 174.7(4) . . . . ?
C27 C22 C23 C28 3.2(6) . . . . ?
Ir2 C22 C23 C28 -122.5(4) . . . . ?
C21 C22 C23 Ir2 -62.8(3) . . . . ?
C27 C22 C23 Ir2 125.7(4) . . . . ?
N41 Ir2 C23 C24 135.4(2) . . . . ?
C25 Ir2 C23 C24 -38.1(2) . . . . ?
C21 Ir2 C23 C24 -81.5(3) . . . . ?
C22 Ir2 C23 C24 -120.1(3) . . . . ?
S2 Ir2 C23 C24 -136.4(2) . . . . ?
S1 Ir2 C23 C24 35.4(3) . . . . ?
N41 Ir2 C23 C22 -104.5(2) . . . . ?
C25 Ir2 C23 C22 82.0(3) . . . . ?
C21 Ir2 C23 C22 38.7(2) . . . . ?
C24 Ir2 C23 C22 120.1(3) . . . . ?
S2 Ir2 C23 C22 -16.2(3) . . . . ?
S1 Ir2 C23 C22 155.51(19) . . . . ?
N41 Ir2 C23 C28 11.4(5) . . . . ?
C25 Ir2 C23 C28 -162.0(6) . . . . ?
C21 Ir2 C23 C28 154.6(6) . . . . ?
C22 Ir2 C23 C28 115.9(6) . . . . ?
C24 Ir2 C23 C28 -123.9(6) . . . . ?
S2 Ir2 C23 C28 99.7(5) . . . . ?
S1 Ir2 C23 C28 -88.6(5) . . . . ?
C22 C23 C24 C25 1.6(4) . . . . ?
C28 C23 C24 C25 -175.9(4) . . . . ?
Ir2 C23 C24 C25 60.8(3) . . . . ?
C22 C23 C24 C29 178.8(4) . . . . ?
C28 C23 C24 C29 1.3(7) . . . . ?
Ir2 C23 C24 C29 -122.0(4) . . . . ?
C22 C23 C24 Ir2 -59.2(3) . . . . ?
C28 C23 C24 Ir2 123.3(4) . . . . ?
N41 Ir2 C24 C23 -55.4(3) . . . . ?
C25 Ir2 C24 C23 117.7(3) . . . . ?
C21 Ir2 C24 C23 79.3(3) . . . . ?
C22 Ir2 C24 C23 36.6(2) . . . . ?
S2 Ir2 C24 C23 121.5(3) . . . . ?
S1 Ir2 C24 C23 -152.9(2) . . . . ?
N41 Ir2 C24 C25 -173.1(2) . . . . ?
C21 Ir2 C24 C25 -38.4(2) . . . . ?
C22 Ir2 C24 C25 -81.1(3) . . . . ?
C23 Ir2 C24 C25 -117.7(3) . . . . ?
S2 Ir2 C24 C25 3.8(4) . . . . ?
S1 Ir2 C24 C25 89.4(2) . . . . ?
N41 Ir2 C24 C29 67.2(5) . . . . ?
C25 Ir2 C24 C29 -119.7(6) . . . . ?
C21 Ir2 C24 C29 -158.1(6) . . . . ?
C22 Ir2 C24 C29 159.2(6) . . . . ?
C23 Ir2 C24 C29 122.6(6) . . . . ?
S2 Ir2 C24 C29 -115.9(5) . . . . ?
S1 Ir2 C24 C29 -30.3(5) . . . . ?
C22 C21 C25 C24 -2.3(4) . . . . ?
C26 C21 C25 C24 176.7(4) . . . . ?
Ir2 C21 C25 C24 -63.5(3) . . . . ?
C22 C21 C25 C30 -175.2(4) . . . . ?
C26 C21 C25 C30 3.8(6) . . . . ?
Ir2 C21 C25 C30 123.6(4) . . . . ?
C22 C21 C25 Ir2 61.2(3) . . . . ?
C26 C21 C25 Ir2 -119.8(4) . . . . ?
C23 C24 C25 C21 0.4(4) . . . . ?
C29 C24 C25 C21 -176.8(4) . . . . ?
Ir2 C24 C25 C21 63.0(3) . . . . ?
C23 C24 C25 C30 173.5(4) . . . . ?
C29 C24 C25 C30 -3.7(6) . . . . ?
Ir2 C24 C25 C30 -123.9(4) . . . . ?
C23 C24 C25 Ir2 -62.7(3) . . . . ?
C29 C24 C25 Ir2 120.1(4) . . . . ?
N41 Ir2 C25 C21 -99.1(5) . . . . ?
C22 Ir2 C25 C21 -37.0(2) . . . . ?
C24 Ir2 C25 C21 -116.3(3) . . . . ?
C23 Ir2 C25 C21 -79.8(3) . . . . ?
S2 Ir2 C25 C21 65.4(2) . . . . ?
S1 Ir2 C25 C21 148.8(2) . . . . ?
N41 Ir2 C25 C24 17.3(6) . . . . ?
C21 Ir2 C25 C24 116.3(3) . . . . ?
C22 Ir2 C25 C24 79.3(3) . . . . ?
C23 Ir2 C25 C24 36.6(2) . . . . ?
S2 Ir2 C25 C24 -178.2(2) . . . . ?
S1 Ir2 C25 C24 -94.8(2) . . . . ?
N41 Ir2 C25 C30 138.2(5) . . . . ?
C21 Ir2 C25 C30 -122.8(6) . . . . ?
C22 Ir2 C25 C30 -159.8(6) . . . . ?
C24 Ir2 C25 C30 120.9(6) . . . . ?
C23 Ir2 C25 C30 157.5(6) . . . . ?
S2 Ir2 C25 C30 -57.3(5) . . . . ?
S1 Ir2 C25 C30 26.1(5) . . . . ?
C39 N31 C32 C33 -0.6(5) . . . . ?
Ir1 N31 C32 C33 179.7(3) . . . . ?
N31 C32 C33 C34 -0.5(5) . . . . ?
C32 C33 C34 C40 -0.1(5) . . . . ?
C40 C35 C36 C37 0.9(6) . . . . ?
C35 C36 C37 C38 -1.6(6) . . . . ?
C36 C37 C38 C39 -0.5(5) . . . . ?
C36 C37 C38 S1 171.0(3) . . . . ?
Ir1 S1 C38 C37 173.5(3) . . . . ?
Ir2 S1 C38 C37 -85.4(3) . . . . ?
Ir1 S1 C38 C39 -14.8(3) . . . . ?
Ir2 S1 C38 C39 86.2(2) . . . . ?
C32 N31 C39 C40 2.3(5) . . . . ?
Ir1 N31 C39 C40 -178.0(2) . . . . ?
C32 N31 C39 C38 -174.8(3) . . . . ?
Ir1 N31 C39 C38 4.9(4) . . . . ?
C37 C38 C39 N31 -179.6(3) . . . . ?
S1 C38 C39 N31 8.5(4) . . . . ?
C37 C38 C39 C40 3.3(5) . . . . ?
S1 C38 C39 C40 -168.6(3) . . . . ?
C33 C34 C40 C39 1.6(5) . . . . ?
C33 C34 C40 C35 179.7(3) . . . . ?
N31 C39 C40 C34 -2.8(5) . . . . ?
C38 C39 C40 C34 174.2(3) . . . . ?
N31 C39 C40 C35 179.1(3) . . . . ?
C38 C39 C40 C35 -3.9(5) . . . . ?
C36 C35 C40 C34 -176.2(4) . . . . ?
C36 C35 C40 C39 1.8(5) . . . . ?
C49 N41 C42 C43 -2.1(5) . . . . ?
Ir2 N41 C42 C43 175.8(3) . . . . ?
N41 C42 C43 C44 -0.7(6) . . . . ?
C42 C43 C44 C50 1.8(6) . . . . ?
C50 C45 C46 C47 -0.3(6) . . . . ?
C45 C46 C47 C48 -1.5(5) . . . . ?
C46 C47 C48 C49 1.1(5) . . . . ?
C46 C47 C48 S2 175.2(3) . . . . ?
Ir2 S2 C48 C47 174.0(3) . . . . ?
Ir1 S2 C48 C47 -84.9(3) . . . . ?
Ir2 S2 C48 C49 -11.9(3) . . . . ?
Ir1 S2 C48 C49 89.3(2) . . . . ?
C42 N41 C49 C48 -173.8(3) . . . . ?
Ir2 N41 C49 C48 8.3(4) . . . . ?
C42 N41 C49 C50 3.7(5) . . . . ?
Ir2 N41 C49 C50 -174.2(2) . . . . ?
C47 C48 C49 N41 178.4(3) . . . . ?
S2 C48 C49 N41 4.1(4) . . . . ?
C47 C48 C49 C50 0.9(5) . . . . ?
S2 C48 C49 C50 -173.4(2) . . . . ?
C43 C44 C50 C45 177.1(4) . . . . ?
C43 C44 C50 C49 -0.2(5) . . . . ?
C46 C45 C50 C44 -175.0(4) . . . . ?
C46 C45 C50 C49 2.3(5) . . . . ?
N41 C49 C50 C44 -2.6(5) . . . . ?
C48 C49 C50 C44 174.9(3) . . . . ?
N41 C49 C50 C45 180.0(3) . . . . ?
C48 C49 C50 C45 -2.6(5) . . . . ?
